data_4021176
loop_
_publ_author_name
'Yuka Kobayashi'
'Toshie Kurasawa'
'Kazushi Kinbara'
'Kazuhiko Saigo'

_publ_section_title
;
 Rational Design of CH/\p Interaction Sites
 in a Basic Resolving Agent
;
_journal_name_full 'Journal of Organic Chemistry'
_journal_page_first 7436
_journal_page_last 7441
_journal_paper_doi 10.1021/jo049154d
_journal_volume 69
_journal_year 2004
_chemical_absolute_configuration rm
_chemical_formula_moiety 'C26 H31 N O3 '
_chemical_formula_sum 'C26 H31 N O3'
_chemical_formula_weight 405.54
_chemical_name_common
;
(1R,2S)-1-aminobenz[f]indan-2-ol, (S)-2-(4-isobutylphenyl)propionic acid
;
_space_group_IT_number 4
_symmetry_cell_setting monoclinic
_symmetry_space_group_name_Hall 'P 2yb'
_symmetry_space_group_name_H-M 'P 1 21 1'
_cell_angle_alpha 90
_cell_angle_beta 95.48(2)
_cell_angle_gamma 90
_cell_formula_units_Z 2
_cell_length_a 10.04(2)
_cell_length_b 6.261(10)
_cell_length_c 17.58(3)
_cell_measurement_temperature 123
_cell_volume 1100.0(34)
_exptl_crystal_density_diffrn 1.224
_cod_original_sg_symbol_H-M 'P 21'
_cod_original_formula_sum 'C26 H31 N O3 '
_cod_database_code 4021176

loop_
_symmetry_equiv_pos_site_id
_symmetry_equiv_pos_as_xyz
1 +X,+Y,+Z
2 -X,1/2+Y,-Z

loop_
_atom_site_label
_atom_site_type_symbol
_atom_site_fract_x
_atom_site_fract_y
_atom_site_fract_z
_atom_site_U_iso_or_equiv
_atom_site_adp_type
_atom_site_occupancy
_atom_site_symmetry_multiplicity
_atom_site_calc_flag
_atom_site_refinement_flags
_atom_site_disorder_assembly
_atom_site_disorder_group
O(1) O -0.4397(5) -0.1890(10) -0.5419(3) 0.012(2) Uiso 1.00 1 d . . .
O(2) O -0.4328(5) 0.0576(10) -0.3512(3) 0.018(2) Uiso 1.00 1 d . . .
O(3) O -0.3623(5) 0.3447(11) -0.2842(3) 0.025(2) Uiso 1.00 1 d . . .
N(4) N -0.4047(6) -0.3631(11) -0.3970(3) 0.010(2) Uiso 1.00 1 d . . .
C(5) C -0.3697(7) 0.149(2) -0.2936(4) 0.008(2) Uiso 1.00 1 d . . .
C(6) C 0.0549(8) -0.456(2) -0.3431(4) 0.014(2) Uiso 1.00 1 d . . .
C(7) C 0.1430(7) -0.609(2) -0.3030(4) 0.017(2) Uiso 1.00 1 d . . .
C(8) C -0.1597(7) -0.380(1) -0.4119(4) 0.009(2) Uiso 1.00 1 d . . .
C(9) C -0.3013(8) 0.005(1) -0.2311(4) 0.018(2) Uiso 1.00 1 d . . .
C(10) C 0.0977(8) -0.252(2) -0.3605(4) 0.014(2) Uiso 1.00 1 d . . .
C(11) C 0.2339(7) -0.197(2) -0.3358(4) 0.018(2) Uiso 1.00 1 d . . .
C(12) C 0.0142(7) -0.109(2) -0.4056(4) 0.015(2) Uiso 1.00 1 d . . .
C(13) C -0.3002(7) -0.414(2) -0.4496(4) 0.016(2) Uiso 1.00 1 d . . .
C(14) C -0.3082(8) -0.250(2) -0.5131(4) 0.018(2) Uiso 1.00 1 d . . .
C(15) C -0.1152(8) -0.175(2) -0.4299(4) 0.012(2) Uiso 1.00 1 d . . .
C(16) C -0.2206(7) -0.063(1) -0.4828(4) 0.013(2) Uiso 1.00 1 d . . .
C(17) C 0.2717(8) -0.546(2) -0.2818(4) 0.018(2) Uiso 1.00 1 d . . .
C(18) C -0.8032(8) -0.449(2) -0.0821(5) 0.024(3) Uiso 1.00 1 d . . .
C(19) C -0.5924(8) -0.020(1) -0.1095(4) 0.017(2) Uiso 1.00 1 d . . .
C(20) C -0.4834(7) -0.361(2) -0.1018(4) 0.016(2) Uiso 1.00 1 d . . .
C(21) C -0.4985(7) 0.054(2) -0.1568(4) 0.017(2) Uiso 1.00 1 d . . .
C(22) C 0.3150(8) -0.338(2) -0.2971(4) 0.014(2) Uiso 1.00 1 d . . .
C(23) C -0.3997(8) -0.078(2) -0.1792(4) 0.011(2) Uiso 1.00 1 d . . .
C(24) C -0.8940(8) -0.291(2) -0.1323(5) 0.033(3) Uiso 1.00 1 d . . .
C(25) C -0.6911(7) -0.321(1) -0.0341(4) 0.018(2) Uiso 1.00 1 d . . .
C(26) C -0.3900(8) -0.287(1) -0.1521(4) 0.012(2) Uiso 1.00 1 d . . .
C(27) C -0.0819(7) -0.519(2) -0.3683(4) 0.017(2) Uiso 1.00 1 d . . .
C(28) C -0.1828(8) 0.123(2) -0.1865(4) 0.027(3) Uiso 1.00 1 d . . .
C(29) C -0.5876(8) -0.227(2) -0.0814(4) 0.018(2) Uiso 1.00 1 d . . .
C(30) C -0.8861(8) -0.579(2) -0.0325(4) 0.031(3) Uiso 1.00 1 d . . .
H(1) H -0.4222 -0.4860 -0.3679 0.013 Uiso 1.00 1 c R . .
H(2) H -0.4845 -0.3194 -0.4262 0.012 Uiso 1.00 1 c R . .
H(3) H -0.3717 -0.2517 -0.3636 0.012 Uiso 1.00 1 c R . .
H(4) H 0.1131 -0.7486 -0.2922 0.021 Uiso 1.00 1 c R . .
H(5) H -0.2654 -0.1148 -0.2555 0.021 Uiso 1.00 1 c R . .
H(6) H 0.2671 -0.0597 -0.3470 0.021 Uiso 1.00 1 c R . .
H(7) H 0.0459 0.0270 -0.4193 0.018 Uiso 1.00 1 c R . .
H(8) H -0.3112 -0.5551 -0.4694 0.019 Uiso 1.00 1 c R . .
H(9) H -0.2668 -0.3110 -0.5544 0.021 Uiso 1.00 1 c R . .
H(10) H -0.1820 0.0079 -0.5230 0.016 Uiso 1.00 1 c R . .
H(11) H -0.2703 0.0362 -0.4560 0.016 Uiso 1.00 1 c R . .
H(12) H 0.3327 -0.6444 -0.2561 0.022 Uiso 1.00 1 c R . .
H(13) H -0.6610 0.0737 -0.0963 0.020 Uiso 1.00 1 c R . .
H(14) H -0.4753 -0.5011 -0.0815 0.019 Uiso 1.00 1 c R . .
H(15) H -0.5027 0.1980 -0.1740 0.021 Uiso 1.00 1 c R . .
H(16) H 0.4037 -0.2969 -0.2797 0.017 Uiso 1.00 1 c R . .
H(17) H -0.9676 -0.2493 -0.1054 0.040 Uiso 1.00 1 c R . .
H(18) H -0.9272 -0.3557 -0.1792 0.040 Uiso 1.00 1 c R . .
H(19) H -0.8423 -0.1682 -0.1419 0.040 Uiso 1.00 1 c R . .
H(20) H -0.7336 -0.2081 -0.0098 0.021 Uiso 1.00 1 c R . .
H(21) H -0.6476 -0.4129 0.0036 0.021 Uiso 1.00 1 c R . .
H(22) H -0.3220 -0.3796 -0.1670 0.014 Uiso 1.00 1 c R . .
H(23) H -0.1156 -0.6539 -0.3545 0.021 Uiso 1.00 1 c R . .
H(24) H -0.1022 0.1053 -0.2101 0.032 Uiso 1.00 1 c R . .
H(25) H -0.1695 0.0687 -0.1359 0.032 Uiso 1.00 1 c R . .
H(26) H -0.2051 0.2705 -0.1857 0.032 Uiso 1.00 1 c R . .
H(27) H -0.8881 -0.5077 0.0151 0.037 Uiso 1.00 1 c R . .
H(28) H -0.8488 -0.7174 -0.0240 0.037 Uiso 1.00 1 c R . .
H(29) H -0.9746 -0.5930 -0.0562 0.037 Uiso 1.00 1 c R . .
H(30) H -0.7617 -0.5426 -0.1151 0.028 Uiso 1.00 1 c R . .

loop_
_geom_bond_atom_site_label_1
_geom_bond_atom_site_label_2
_geom_bond_distance
_geom_bond_publ_flag
_geom_bond_site_symmetry_1
_geom_bond_site_symmetry_2
O(1) C(14) 1.421(9) ? . .
O(2) C(5) 1.277(9) ? . .
O(3) C(5) 1.24(1) ? . .
N(4) C(13) 1.50(1) ? . .
C(5) C(9) 1.53(1) ? . .
C(6) C(7) 1.44(1) ? . .
C(6) C(10) 1.39(1) ? . .
C(6) C(27) 1.46(1) ? . .
C(7) C(17) 1.37(1) ? . .
C(8) C(13) 1.52(1) ? . .
C(8) C(15) 1.41(1) ? . .
C(8) C(27) 1.36(1) ? . .
C(9) C(23) 1.50(1) ? . .
C(9) C(28) 1.55(1) ? . .
C(10) C(11) 1.44(1) ? . .
C(10) C(12) 1.42(1) ? . .
C(11) C(22) 1.34(1) ? . .
C(12) C(15) 1.39(1) ? . .
C(13) C(14) 1.52(1) ? . .
C(14) C(16) 1.53(1) ? . .
C(15) C(16) 1.51(1) ? . .
C(17) C(22) 1.41(1) ? . .
C(18) C(24) 1.56(1) ? . .
C(18) C(25) 1.56(1) ? . .
C(18) C(30) 1.50(1) ? . .
C(19) C(21) 1.39(1) ? . .
C(19) C(29) 1.39(1) ? . .
C(20) C(26) 1.43(1) ? . .
C(20) C(29) 1.41(1) ? . .
C(21) C(23) 1.38(1) ? . .
C(23) C(26) 1.39(1) ? . .
C(25) C(29) 1.51(1) ? . .
N(4) H(1) 0.9500 ? . .
N(4) H(2) 0.9500 ? . .
N(4) H(3) 0.9501 ? . .
C(7) H(4) 0.9500 ? . .
C(9) H(5) 0.9500 ? . .
C(11) H(6) 0.9500 ? . .
C(12) H(7) 0.9500 ? . .
C(13) H(8) 0.9500 ? . .
C(14) H(9) 0.9499 ? . .
C(16) H(10) 0.9499 ? . .
C(16) H(11) 0.9499 ? . .
C(17) H(12) 0.9500 ? . .
C(18) H(30) 0.9500 ? . .
C(19) H(13) 0.9500 ? . .
C(20) H(14) 0.9500 ? . .
C(21) H(15) 0.9500 ? . .
C(22) H(16) 0.9500 ? . .
C(24) H(17) 0.9500 ? . .
C(24) H(18) 0.9500 ? . .
C(24) H(19) 0.9500 ? . .
C(25) H(20) 0.9500 ? . .
C(25) H(21) 0.9500 ? . .
C(26) H(22) 0.9500 ? . .
C(27) H(23) 0.9501 ? . .
C(28) H(24) 0.9500 ? . .
C(28) H(25) 0.9500 ? . .
C(28) H(26) 0.9500 ? . .
C(30) H(27) 0.9500 ? . .
C(30) H(28) 0.9500 ? . .
C(30) H(29) 0.9500 ? . .

loop_
_cod_related_entry_id
_cod_related_entry_database
_cod_related_entry_code
1 ChemSpider 9433267
